data_1570774
loop_
_publ_author_name
'Guerzoni, Michael G.'
'van Ingen, Yara'
'Babaahmadi, Rasool'
'Wirth, Thomas'
'Richards, Emma'
'Melen, Rebecca L.'

_publ_section_title
;
 An un-forgotten classic: the nitro-Mannich reaction between nitrones and
 silyl nitronates catalysed by B(C<sub>6</sub>F<sub>5</sub>)<sub>3</sub>.
;
_journal_issue 7
_journal_name_full 'Chemical science'
_journal_page_first 2648
_journal_page_last 2654
_journal_paper_doi 10.1039/d3sc05672d
_journal_volume 15
_journal_year 2024
_chemical_formula_moiety 'C31 H11 B F15 N O'
_chemical_formula_sum 'C31 H11 B F15 N O'
_chemical_formula_weight 709.22
_space_group_crystal_system triclinic
_space_group_IT_number 2
_space_group_name_Hall '-P 1'
_space_group_name_H-M_alt 'P -1'
_atom_sites_solution_hydrogens geom
_atom_sites_solution_primary intrinsic
_atom_sites_solution_secondary difmap
_audit_creation_method SHELXL-2018/3
_audit_update_record
;
2023-10-16 deposited with the CCDC.	2023-12-29 downloaded from the CCDC.
;
_cell_angle_alpha 83.784(5)
_cell_angle_beta 80.686(5)
_cell_angle_gamma 75.180(5)
_cell_formula_units_Z 2
_cell_length_a 9.0442(6)
_cell_length_b 9.8687(6)
_cell_length_c 16.2600(10)
_cell_measurement_reflns_used 4108
_cell_measurement_temperature 200(2)
_cell_measurement_theta_max 70.8840
_cell_measurement_theta_min 5.0870
_cell_volume 1381.10(15)
_computing_cell_refinement 'CrysAlisPro 1.171.42.90a (Rigaku OD, 2023)'
_computing_data_collection 'CrysAlisPro 1.171.42.90a (Rigaku OD, 2023)'
_computing_data_reduction 'CrysAlisPro 1.171.42.90a (Rigaku OD, 2023)'
_computing_molecular_graphics 'Mercury, ORTEP'
_computing_structure_refinement 'SHELXL-2018/3 (Sheldrick, 2018)'
_computing_structure_solution 'SHELXT 2018/2 (Sheldrick, 2018)'
_diffrn_ambient_temperature 200(2)
_diffrn_measured_fraction_theta_full 0.998
_diffrn_measured_fraction_theta_max 0.967
_diffrn_measurement_device_type 'SuperNova, Dual, Cu at home/near, Atlas'
_diffrn_measurement_method 'w/ scans'
_diffrn_radiation_type CuK\a
_diffrn_radiation_wavelength 1.54178
_diffrn_reflns_av_R_equivalents 0.0221
_diffrn_reflns_av_unetI/netI 0.0307
_diffrn_reflns_Laue_measured_fraction_full 0.998
_diffrn_reflns_Laue_measured_fraction_max 0.967
_diffrn_reflns_limit_h_max 11
_diffrn_reflns_limit_h_min -6
_diffrn_reflns_limit_k_max 12
_diffrn_reflns_limit_k_min -11
_diffrn_reflns_limit_l_max 19
_diffrn_reflns_limit_l_min -17
_diffrn_reflns_number 9529
_diffrn_reflns_point_group_measured_fraction_full 0.998
_diffrn_reflns_point_group_measured_fraction_max 0.967
_diffrn_reflns_theta_full 67.679
_diffrn_reflns_theta_max 72.719
_diffrn_reflns_theta_min 4.646
_diffrn_source 'micro-focus sealed X-ray tube'
_exptl_absorpt_coefficient_mu 1.561
_exptl_absorpt_correction_T_max 1.000
_exptl_absorpt_correction_T_min 0.0766
_exptl_absorpt_correction_type gaussian
_exptl_absorpt_process_details
;
CrysAlisPro 1.171.42.90a (Rigaku Oxford Diffraction, 2023)
Numerical absorption correction based on gaussian integration over
a multifaceted crystal model
Empirical absorption correction using spherical harmonics,
implemented in SCALE3 ABSPACK scaling algorithm.
;
_exptl_crystal_colour colourless
_exptl_crystal_density_diffrn 1.705
_exptl_crystal_description plates
_exptl_crystal_F_000 704
_exptl_crystal_size_max 0.155
_exptl_crystal_size_mid 0.138
_exptl_crystal_size_min 0.084
_refine_diff_density_max 1.245
_refine_diff_density_min -0.440
_refine_diff_density_rms 0.054
_refine_ls_extinction_method none
_refine_ls_goodness_of_fit_ref 1.057
_refine_ls_hydrogen_treatment constr
_refine_ls_matrix_type full
_refine_ls_number_parameters 442
_refine_ls_number_reflns 5315
_refine_ls_number_restraints 0
_refine_ls_restrained_S_all 1.057
_refine_ls_R_factor_all 0.0727
_refine_ls_R_factor_gt 0.0575
_refine_ls_shift/su_max 0.000
_refine_ls_shift/su_mean 0.000
_refine_ls_structure_factor_coef Fsqd
_refine_ls_weighting_details 'w=1/[\s^2^(Fo^2^)+(0.0696P)^2^+0.9814P] where P=(Fo^2^+2Fc^2^)/3'
_refine_ls_weighting_scheme calc
_refine_ls_wR_factor_gt 0.1472
_refine_ls_wR_factor_ref 0.1609
_reflns_Friedel_coverage 0.000
_reflns_number_gt 4122
_reflns_number_total 5315
_reflns_threshold_expression 'I > 2\s(I)'
_cod_data_source_file d3sc05672d2.cif
_cod_data_source_block RM2350C_a
_cod_depositor_comments 'Adding full bibliography for 1570770--1570774.cif.'
_cod_original_cell_volume 1381.10(16)
_cod_database_code 1570774
_shelx_shelxl_version_number 2018/3
_shelx_space_group_comment
;
The symmetry employed for this shelxl refinement is uniquely defined
by the following loop, which should always be used as a source of
symmetry information in preference to the above space-group names.
They are only intended as comments.
;
_shelx_estimated_absorpt_t_min 0.794
_shelx_estimated_absorpt_t_max 0.880

loop_
_space_group_symop_operation_xyz
'x, y, z'
'-x, -y, -z'

loop_
_atom_site_label
_atom_site_type_symbol
_atom_site_fract_x
_atom_site_fract_y
_atom_site_fract_z
_atom_site_U_iso_or_equiv
_atom_site_adp_type
_atom_site_occupancy
_atom_site_site_symmetry_order
_atom_site_calc_flag
_atom_site_refinement_flags_posn
_atom_site_refinement_flags_adp
_atom_site_refinement_flags_occupancy
_atom_site_disorder_assembly
_atom_site_disorder_group
F1 F 0.73409(19) 0.47397(16) 0.62055(10) 0.0473(4) Uani 1 1 d . . . . .
O1 O 0.6078(2) 0.30899(17) 0.80045(11) 0.0394(4) Uani 1 1 d . . . . .
N1 N 0.5214(3) 0.4316(3) 0.76694(18) 0.0580(7) Uani 1 1 d . . . . .
C1 C 0.5046(4) 0.5470(4) 0.7969(2) 0.0618(8) Uani 1 1 d . . . . .
H1 H 0.434545 0.625300 0.773936 0.074 Uiso 1 1 calc R U . . .
B1 B 0.7735(4) 0.2444(3) 0.75351(19) 0.0394(6) Uani 1 1 d . . . . .
C2 C 0.5821(4) 0.5738(4) 0.86398(19) 0.0546(7) Uani 1 1 d . . . . .
F3 F 1.0324(3) 0.7347(2) 0.71079(13) 0.0705(6) Uani 1 1 d . . . . .
F15 F 0.9351(2) 0.25029(18) 0.57019(11) 0.0543(4) Uani 1 1 d . . . . .
C15 C 0.8307(3) 0.4805(3) 0.67447(16) 0.0389(5) Uani 1 1 d . . . . .
C3 C 0.6599(4) 0.4769(3) 0.9222(2) 0.0530(7) Uani 1 1 d . . . . .
H3 H 0.672197 0.378970 0.919295 0.064 Uiso 1 1 calc R U . . .
F4 F 1.1069(2) 0.5326(2) 0.83541(12) 0.0645(5) Uani 1 1 d . . . . .
C4 C 0.7182(4) 0.5257(3) 0.98353(19) 0.0523(7) Uani 1 1 d . . . . .
H4 H 0.770909 0.461019 1.023062 0.063 Uiso 1 1 calc R U . . .
F5 F 1.0035(2) 0.30432(18) 0.85253(10) 0.0542(4) Uani 1 1 d . . . . .
F2 F 0.8503(2) 0.69705(17) 0.60145(11) 0.0592(5) Uani 1 1 d . . . . .
C5 C 0.7000(4) 0.6673(3) 0.9875(2) 0.0567(8) Uani 1 1 d . . . . .
H5 H 0.740817 0.700065 1.029667 0.068 Uiso 1 1 calc R U . . .
F6 F 0.6511(3) 0.1374(2) 0.93256(11) 0.0639(5) Uani 1 1 d . . . . .
C6 C 0.6229(4) 0.7630(4) 0.9306(3) 0.0679(9) Uani 1 1 d . . . . .
H6 H 0.611726 0.860731 0.933958 0.082 Uiso 1 1 calc R U . . .
F7 F 0.8060(4) -0.0704(2) 1.02293(14) 0.0928(9) Uani 1 1 d . . . . .
C7 C 0.5631(4) 0.7185(4) 0.8702(2) 0.0644(9) Uani 1 1 d . . . . .
H7 H 0.508490 0.784926 0.832096 0.077 Uiso 1 1 calc R U . . .
F8 F 1.0934(4) -0.2194(2) 0.96043(19) 0.1166(12) Uani 1 1 d . . . . .
C8 C 0.4264(4) 0.4246(4) 0.70197(19) 0.0547(7) Uani 1 1 d . . . . .
F9 F 1.2223(3) -0.1468(2) 0.8042(2) 0.1004(10) Uani 1 1 d . . . . .
F14 F 0.8813(3) 0.1150(2) 0.45123(12) 0.0699(5) Uani 1 1 d . . . . .
C14 C 0.8632(3) 0.3726(3) 0.73651(15) 0.0369(5) Uani 1 1 d . . . . .
C9 C 0.4033(5) 0.5275(4) 0.6374(2) 0.0649(9) Uani 1 1 d . . . . .
H9 H 0.445112 0.607161 0.634436 0.078 Uiso 1 1 calc R U . . .
F10 F 1.0704(2) 0.0697(2) 0.71297(14) 0.0673(5) Uani 1 1 d . . . . .
C10 C 0.3170(4) 0.5120(4) 0.5764(2) 0.0665(9) Uani 1 1 d . . . . .
H10 H 0.296929 0.582825 0.532380 0.080 Uiso 1 1 calc R U . . .
F11 F 0.5928(2) 0.04252(17) 0.76515(11) 0.0529(4) Uani 1 1 d . . . . .
F13 F 0.6860(3) -0.0595(2) 0.48520(14) 0.0768(6) Uani 1 1 d . . . . .
C16 C 0.8866(3) 0.5995(3) 0.66428(17) 0.0438(6) Uani 1 1 d . . . . .
C17 C 0.9782(4) 0.6189(3) 0.71881(19) 0.0486(7) Uani 1 1 d . . . . .
C18 C 1.0162(4) 0.5162(3) 0.78135(18) 0.0473(6) Uani 1 1 d . . . . .
C19 C 0.9599(3) 0.3973(3) 0.78846(16) 0.0413(6) Uani 1 1 d . . . . .
C20 C 0.8538(3) 0.1170(3) 0.81776(18) 0.0449(6) Uani 1 1 d . . . . .
C21 C 0.7933(4) 0.0736(3) 0.8968(2) 0.0539(8) Uani 1 1 d . . . . .
C22 C 0.8713(5) -0.0374(3) 0.9448(2) 0.0678(11) Uani 1 1 d . . . . .
C23 C 1.0143(6) -0.1121(3) 0.9144(3) 0.0771(13) Uani 1 1 d . . . . .
C24 C 1.0806(4) -0.0757(3) 0.8357(3) 0.0704(11) Uani 1 1 d . . . . .
C25 C 0.9997(4) 0.0369(3) 0.7896(2) 0.0533(7) Uani 1 1 d . . . . .
C26 C 0.7550(3) 0.1657(3) 0.67321(17) 0.0401(6) Uani 1 1 d . . . . .
C27 C 0.6636(3) 0.0684(3) 0.68699(18) 0.0447(6) Uani 1 1 d . . . . .
C28 C 0.6383(4) -0.0053(3) 0.6259(2) 0.0523(7) Uani 1 1 d . . . . .
C29 C 0.7091(4) 0.0123(3) 0.5458(2) 0.0550(8) Uani 1 1 d . . . . .
C30 C 0.8059(4) 0.1008(3) 0.52861(19) 0.0522(7) Uani 1 1 d . . . . .
C31 C 0.8298(3) 0.1731(3) 0.59201(18) 0.0457(6) Uani 1 1 d . . . . .
C13 C 0.3667(3) 0.3100(3) 0.7080(2) 0.0521(7) Uani 1 1 d . . . . .
H13 H 0.380517 0.242215 0.754049 0.063 Uiso 1 1 calc R U . . .
C11 C 0.2615(4) 0.3937(4) 0.5806(2) 0.0624(9) Uani 1 1 d . . . . .
H11 H 0.206464 0.380730 0.538168 0.075 Uiso 1 1 calc R U . . .
F12 F 0.5452(2) -0.0950(2) 0.64494(14) 0.0702(6) Uani 1 1 d . . . . .
C12 C 0.2860(4) 0.2939(4) 0.6465(2) 0.0583(8) Uani 1 1 d . . . . .
H12 H 0.246539 0.212881 0.649344 0.070 Uiso 1 1 calc R U . . .

loop_
_atom_site_aniso_label
_atom_site_aniso_U_11
_atom_site_aniso_U_22
_atom_site_aniso_U_33
_atom_site_aniso_U_23
_atom_site_aniso_U_13
_atom_site_aniso_U_12
F1 0.0504(9) 0.0416(8) 0.0512(9) 0.0057(7) -0.0211(7) -0.0084(7)
O1 0.0413(10) 0.0302(8) 0.0430(9) 0.0031(7) -0.0084(8) -0.0031(7)
N1 0.0527(15) 0.0443(14) 0.0672(17) 0.0037(12) -0.0022(12) -0.0014(11)
C1 0.0575(19) 0.0482(17) 0.067(2) 0.0029(15) 0.0024(16) -0.0002(14)
B1 0.0409(15) 0.0317(13) 0.0433(15) 0.0039(11) -0.0094(12) -0.0048(11)
C2 0.0472(16) 0.076(2) 0.0446(15) -0.0075(14) -0.0060(12) -0.0218(15)
F3 0.1042(16) 0.0517(10) 0.0698(12) -0.0035(9) -0.0168(11) -0.0420(11)
F15 0.0553(10) 0.0517(9) 0.0528(9) -0.0036(7) 0.0010(8) -0.0128(8)
C15 0.0386(13) 0.0357(12) 0.0401(13) -0.0024(10) -0.0070(10) -0.0042(10)
C3 0.0549(17) 0.0503(16) 0.0545(17) -0.0139(13) -0.0018(14) -0.0135(13)
F4 0.0799(13) 0.0661(12) 0.0600(11) -0.0104(9) -0.0281(10) -0.0264(10)
C4 0.0610(18) 0.0483(16) 0.0484(16) -0.0049(12) -0.0154(14) -0.0092(14)
F5 0.0700(11) 0.0465(9) 0.0487(9) 0.0065(7) -0.0272(8) -0.0112(8)
F2 0.0842(13) 0.0378(8) 0.0567(10) 0.0122(7) -0.0199(9) -0.0171(8)
C5 0.065(2) 0.0518(17) 0.0595(18) -0.0066(14) -0.0206(15) -0.0169(15)
F6 0.0860(14) 0.0592(11) 0.0475(10) 0.0064(8) -0.0062(9) -0.0255(10)
C6 0.069(2) 0.0488(18) 0.090(3) 0.0036(17) -0.027(2) -0.0153(16)
F7 0.173(3) 0.0677(13) 0.0636(12) 0.0308(10) -0.0611(15) -0.0638(16)
C7 0.0576(19) 0.065(2) 0.074(2) 0.0125(17) -0.0237(17) -0.0197(16)
F8 0.189(3) 0.0405(11) 0.138(2) 0.0161(12) -0.126(2) -0.0064(14)
C8 0.0495(17) 0.074(2) 0.0449(16) -0.0035(14) -0.0122(13) -0.0202(15)
F9 0.0818(16) 0.0592(13) 0.161(3) -0.0325(14) -0.0714(17) 0.0256(11)
F14 0.0850(14) 0.0691(12) 0.0476(10) -0.0120(9) -0.0036(9) -0.0046(11)
C14 0.0368(13) 0.0321(12) 0.0376(12) -0.0020(10) -0.0043(10) -0.0019(10)
C9 0.076(2) 0.069(2) 0.0554(19) -0.0024(16) -0.0161(17) -0.0258(18)
F10 0.0484(10) 0.0593(11) 0.0856(14) -0.0126(10) -0.0110(10) 0.0063(8)
C10 0.070(2) 0.073(2) 0.0523(18) -0.0007(16) -0.0201(16) -0.0039(18)
F11 0.0596(10) 0.0435(9) 0.0565(10) 0.0051(7) -0.0113(8) -0.0155(7)
F13 0.0950(16) 0.0688(13) 0.0724(13) -0.0266(10) -0.0306(12) -0.0098(11)
C16 0.0534(16) 0.0327(12) 0.0425(14) 0.0013(10) -0.0064(12) -0.0074(11)
C17 0.0606(18) 0.0379(14) 0.0504(16) -0.0092(12) -0.0039(13) -0.0174(13)
C18 0.0534(16) 0.0471(15) 0.0437(14) -0.0092(12) -0.0100(12) -0.0118(12)
C19 0.0441(14) 0.0373(13) 0.0391(13) -0.0014(10) -0.0080(11) -0.0027(11)
C20 0.0530(16) 0.0305(12) 0.0530(16) 0.0006(11) -0.0216(13) -0.0059(11)
C21 0.081(2) 0.0359(14) 0.0526(17) 0.0066(12) -0.0293(16) -0.0206(14)
C22 0.115(3) 0.0398(16) 0.065(2) 0.0168(15) -0.053(2) -0.0314(19)
C23 0.124(4) 0.0328(15) 0.089(3) 0.0098(16) -0.076(3) -0.0134(19)
C24 0.074(2) 0.0364(15) 0.106(3) -0.0155(17) -0.055(2) 0.0068(15)
C25 0.0572(18) 0.0367(14) 0.066(2) -0.0050(13) -0.0257(15) -0.0007(13)
C26 0.0409(14) 0.0309(12) 0.0454(14) 0.0016(10) -0.0132(11) -0.0002(10)
C27 0.0468(15) 0.0348(13) 0.0502(15) 0.0008(11) -0.0131(12) -0.0034(11)
C28 0.0542(17) 0.0373(14) 0.0678(19) -0.0059(13) -0.0207(15) -0.0068(12)
C29 0.0614(19) 0.0447(15) 0.0581(18) -0.0147(13) -0.0221(15) 0.0014(14)
C30 0.0556(17) 0.0473(16) 0.0468(16) -0.0068(12) -0.0088(13) 0.0023(13)
C31 0.0464(15) 0.0361(13) 0.0508(15) -0.0010(11) -0.0107(12) -0.0014(11)
C13 0.0385(14) 0.0575(17) 0.0561(17) -0.0056(14) -0.0065(12) -0.0035(13)
C11 0.0519(18) 0.079(2) 0.0587(19) -0.0170(17) -0.0201(15) -0.0076(16)
F12 0.0728(13) 0.0576(11) 0.0902(15) -0.0110(10) -0.0207(11) -0.0258(10)
C12 0.0488(17) 0.0604(19) 0.069(2) -0.0201(16) -0.0103(15) -0.0111(14)

loop_
_atom_type_symbol
_atom_type_description
_atom_type_scat_dispersion_real
_atom_type_scat_dispersion_imag
_atom_type_scat_source
C C 0.0181 0.0091 'International Tables Vol C Tables 4.2.6.8 and 6.1.1.4'
H H 0.0000 0.0000 'International Tables Vol C Tables 4.2.6.8 and 6.1.1.4'
B B 0.0090 0.0039 'International Tables Vol C Tables 4.2.6.8 and 6.1.1.4'
N N 0.0311 0.0180 'International Tables Vol C Tables 4.2.6.8 and 6.1.1.4'
O O 0.0492 0.0322 'International Tables Vol C Tables 4.2.6.8 and 6.1.1.4'
F F 0.0727 0.0534 'International Tables Vol C Tables 4.2.6.8 and 6.1.1.4'

loop_
_geom_angle_atom_site_label_1
_geom_angle_atom_site_label_2
_geom_angle_atom_site_label_3
_geom_angle
_geom_angle_site_symmetry_1
_geom_angle_site_symmetry_3
_geom_angle_publ_flag
N1 O1 B1 118.55(19) . . ?
C1 N1 O1 121.8(3) . . ?
C1 N1 C8 118.5(3) . . ?
O1 N1 C8 119.0(3) . . ?
N1 C1 C2 126.7(3) . . ?
N1 C1 H1 116.6 . . ?
C2 C1 H1 116.6 . . ?
O1 B1 C26 108.7(2) . . ?
O1 B1 C20 105.4(2) . . ?
C26 B1 C20 104.8(2) . . ?
O1 B1 C14 106.1(2) . . ?
C26 B1 C14 118.6(2) . . ?
C20 B1 C14 112.4(2) . . ?
C7 C2 C3 119.4(3) . . ?
C7 C2 C1 111.7(3) . . ?
C3 C2 C1 128.8(3) . . ?
F1 C15 C16 115.5(2) . . ?
F1 C15 C14 119.6(2) . . ?
C16 C15 C14 124.9(2) . . ?
C4 C3 C2 119.4(3) . . ?
C4 C3 H3 120.3 . . ?
C2 C3 H3 120.3 . . ?
C5 C4 C3 120.1(3) . . ?
C5 C4 H4 119.9 . . ?
C3 C4 H4 119.9 . . ?
C4 C5 C6 120.7(3) . . ?
C4 C5 H5 119.6 . . ?
C6 C5 H5 119.6 . . ?
C7 C6 C5 120.5(3) . . ?
C7 C6 H6 119.7 . . ?
C5 C6 H6 119.7 . . ?
C6 C7 C2 119.9(3) . . ?
C6 C7 H7 120.1 . . ?
C2 C7 H7 120.1 . . ?
C13 C8 C9 121.8(3) . . ?
C13 C8 N1 116.6(3) . . ?
C9 C8 N1 121.6(3) . . ?
C19 C14 C15 112.5(2) . . ?
C19 C14 B1 124.6(2) . . ?
C15 C14 B1 122.3(2) . . ?
C8 C9 C10 118.7(3) . . ?
C8 C9 H9 120.6 . . ?
C10 C9 H9 120.6 . . ?
C11 C10 C9 119.6(3) . . ?
C11 C10 H10 120.2 . . ?
C9 C10 H10 120.2 . . ?
F2 C16 C17 120.0(2) . . ?
F2 C16 C15 120.4(2) . . ?
C17 C16 C15 119.6(2) . . ?
F3 C17 C16 120.7(3) . . ?
F3 C17 C18 120.5(3) . . ?
C16 C17 C18 118.8(3) . . ?
F4 C18 C17 119.9(3) . . ?
F4 C18 C19 120.4(3) . . ?
C17 C18 C19 119.7(3) . . ?
F5 C19 C18 114.6(2) . . ?
F5 C19 C14 120.9(2) . . ?
C18 C19 C14 124.5(2) . . ?
C21 C20 C25 114.0(3) . . ?
C21 C20 B1 128.6(3) . . ?
C25 C20 B1 117.3(3) . . ?
F6 C21 C22 114.9(3) . . ?
F6 C21 C20 121.7(3) . . ?
C22 C21 C20 123.4(4) . . ?
F7 C22 C23 119.9(3) . . ?
F7 C22 C21 119.8(4) . . ?
C23 C22 C21 120.2(4) . . ?
F8 C23 C22 121.2(4) . . ?
F8 C23 C24 119.4(4) . . ?
C22 C23 C24 119.4(3) . . ?
F9 C24 C23 120.7(3) . . ?
F9 C24 C25 120.4(4) . . ?
C23 C24 C25 118.9(4) . . ?
F10 C25 C24 116.7(3) . . ?
F10 C25 C20 119.2(3) . . ?
C24 C25 C20 124.0(4) . . ?
C31 C26 C27 113.3(3) . . ?
C31 C26 B1 128.3(2) . . ?
C27 C26 B1 118.2(2) . . ?
F11 C27 C28 115.9(3) . . ?
F11 C27 C26 119.6(2) . . ?
C28 C27 C26 124.4(3) . . ?
F12 C28 C29 120.5(3) . . ?
F12 C28 C27 120.2(3) . . ?
C29 C28 C27 119.4(3) . . ?
F13 C29 C30 120.5(3) . . ?
F13 C29 C28 120.2(3) . . ?
C30 C29 C28 119.3(3) . . ?
F14 C30 C29 120.2(3) . . ?
F14 C30 C31 119.9(3) . . ?
C29 C30 C31 119.8(3) . . ?
F15 C31 C26 121.1(3) . . ?
F15 C31 C30 115.4(3) . . ?
C26 C31 C30 123.5(3) . . ?
C8 C13 C12 118.9(3) . . ?
C8 C13 H13 120.5 . . ?
C12 C13 H13 120.5 . . ?
C10 C11 C12 119.8(3) . . ?
C10 C11 H11 120.1 . . ?
C12 C11 H11 120.1 . . ?
C13 C12 C11 121.0(3) . . ?
C13 C12 H12 119.5 . . ?
C11 C12 H12 119.5 . . ?

loop_
_geom_bond_atom_site_label_1
_geom_bond_atom_site_label_2
_geom_bond_distance
_geom_bond_site_symmetry_2
_geom_bond_publ_flag
F1 C15 1.351(3) . ?
O1 N1 1.372(3) . ?
O1 B1 1.575(4) . ?
N1 C1 1.251(4) . ?
N1 C8 1.483(4) . ?
C1 C2 1.468(5) . ?
C1 H1 0.9500 . ?
B1 C26 1.641(4) . ?
B1 C20 1.642(4) . ?
B1 C14 1.646(4) . ?
C2 C7 1.407(5) . ?
C2 C3 1.407(5) . ?
F3 C17 1.340(3) . ?
F15 C31 1.348(3) . ?
C15 C16 1.377(4) . ?
C15 C14 1.394(4) . ?
C3 C4 1.381(4) . ?
C3 H3 0.9500 . ?
F4 C18 1.343(3) . ?
C4 C5 1.373(4) . ?
C4 H4 0.9500 . ?
F5 C19 1.351(3) . ?
F2 C16 1.346(3) . ?
C5 C6 1.384(5) . ?
C5 H5 0.9500 . ?
F6 C21 1.345(4) . ?
C6 C7 1.355(5) . ?
C6 H6 0.9500 . ?
F7 C22 1.355(5) . ?
C7 H7 0.9500 . ?
F8 C23 1.345(4) . ?
C8 C13 1.361(5) . ?
C8 C9 1.381(5) . ?
F9 C24 1.343(5) . ?
F14 C30 1.342(4) . ?
C14 C19 1.390(4) . ?
C9 C10 1.400(5) . ?
C9 H9 0.9500 . ?
F10 C25 1.351(4) . ?
C10 C11 1.375(5) . ?
C10 H10 0.9500 . ?
F11 C27 1.356(3) . ?
F13 C29 1.345(3) . ?
C16 C17 1.366(4) . ?
C17 C18 1.375(4) . ?
C18 C19 1.381(4) . ?
C20 C21 1.381(4) . ?
C20 C25 1.388(4) . ?
C21 C22 1.380(4) . ?
C22 C23 1.359(6) . ?
C23 C24 1.374(6) . ?
C24 C25 1.382(4) . ?
C26 C31 1.386(4) . ?
C26 C27 1.398(4) . ?
C27 C28 1.372(4) . ?
C28 F12 1.352(4) . ?
C28 C29 1.368(5) . ?
C29 C30 1.367(5) . ?
C30 C31 1.389(4) . ?
C13 C12 1.374(5) . ?
C13 H13 0.9500 . ?
C11 C12 1.380(5) . ?
C11 H11 0.9500 . ?
C12 H12 0.9500 . ?
